data_8103320
loop_
_publ_author_name
'Li Zhao'
'Xu-Tao Dong'
'Shou-Ting Zhang'
'Qian Chen'

_publ_contact_author
;
   Li Zhao
;
_publ_section_title
;
 Crystal structure of
 1-(4-{[(E)-5-bromo-2-hydroxybenzylidene]amino}phenyl)ethanone oxime,
 C15H13BrN2O2
;
_journal_issue 2
_journal_name_full 'Zeitschrift f\"ur Kristallographie - New Crystal Structures'
_journal_page_first 101
_journal_volume 227
_journal_year 2012
_chemical_formula_moiety 'C15 H13 Br N2 O2'
_chemical_formula_sum 'C15 H13 Br N2 O2'
_chemical_formula_weight 333.18
_space_group_IT_number 14
_symmetry_cell_setting monoclinic
_symmetry_space_group_name_Hall '-P 2ybc'
_symmetry_space_group_name_H-M 'P 1 21/c 1'
_atom_sites_solution_hydrogens geom
_atom_sites_solution_primary direct
_atom_sites_solution_secondary difmap
_audit_creation_method SHELXL-97
_cell_angle_alpha 90.00
_cell_angle_beta 96.0960(10)
_cell_angle_gamma 90.00
_cell_formula_units_Z 4
_cell_length_a 15.7226(16)
_cell_length_b 13.9648(14)
_cell_length_c 6.1959(4)
_cell_measurement_reflns_used 1662
_cell_measurement_temperature 298(2)
_cell_measurement_theta_max 26.226
_cell_measurement_theta_min 2.609
_cell_volume 1352.7(2)
_computing_cell_refinement 'Bruker SMART(Siemens, 1996)'
_computing_data_collection 'Bruker SMART (Siemens, 1996)'
_computing_data_reduction 'Bruker SAINT (Siemens, 1996)'
_computing_molecular_graphics 'Bruker SHELXTL (Sheldrick, 2008)'
_computing_publication_material 'Bruker SHELXTL (Sheldrick, 2008)'
_computing_structure_refinement 'SHELXL-97 (Sheldrick, 2008)'
_computing_structure_solution 'SHELXS-97 (Sheldrick, 2008)'
_diffrn_ambient_temperature 298(2)
_diffrn_measured_fraction_theta_full 0.997
_diffrn_measured_fraction_theta_max 0.997
_diffrn_measurement_device_type 'CCD area detector'
_diffrn_measurement_method 'phi and omega scans'
_diffrn_radiation_monochromator graphite
_diffrn_radiation_source 'fine-focus sealed tube'
_diffrn_radiation_type MoK\a
_diffrn_radiation_wavelength 0.71073
_diffrn_reflns_av_R_equivalents 0.0456
_diffrn_reflns_av_sigmaI/netI 0.0557
_diffrn_reflns_limit_h_max 18
_diffrn_reflns_limit_h_min -17
_diffrn_reflns_limit_k_max 16
_diffrn_reflns_limit_k_min -14
_diffrn_reflns_limit_l_max 7
_diffrn_reflns_limit_l_min -7
_diffrn_reflns_number 6652
_diffrn_reflns_theta_full 25.01
_diffrn_reflns_theta_max 25.01
_diffrn_reflns_theta_min 2.61
_exptl_absorpt_coefficient_mu 3.041
_exptl_absorpt_correction_T_max 0.7714
_exptl_absorpt_correction_T_min 0.3547
_exptl_absorpt_correction_type multi-scan
_exptl_absorpt_process_details 'sadabs (Sheldrick, 1996)'
_exptl_crystal_colour pale-yellow
_exptl_crystal_density_diffrn 1.636
_exptl_crystal_density_method 'not measured'
_exptl_crystal_description prismatical
_exptl_crystal_F_000 672
_exptl_crystal_size_max 0.43
_exptl_crystal_size_mid 0.12
_exptl_crystal_size_min 0.09
_refine_diff_density_max 0.289
_refine_diff_density_min -0.360
_refine_diff_density_rms 0.063
_refine_ls_extinction_coef 0.0004(4)
_refine_ls_extinction_expression Fc^*^=kFc[1+0.001xFc^2^\l^3^/sin(2\q)]^-1/4^
_refine_ls_extinction_method SHELXL
_refine_ls_goodness_of_fit_ref 1.020
_refine_ls_hydrogen_treatment constr
_refine_ls_matrix_type full
_refine_ls_number_parameters 183
_refine_ls_number_reflns 2377
_refine_ls_number_restraints 0
_refine_ls_restrained_S_all 1.020
_refine_ls_R_factor_all 0.0751
_refine_ls_R_factor_gt 0.0390
_refine_ls_shift/su_max 0.000
_refine_ls_shift/su_mean 0.000
_refine_ls_structure_factor_coef Fsqd
_refine_ls_weighting_details 'calc w=1/[\s^2^(Fo^2^)+(0.0308P)^2^+0.7859P] where P=(Fo^2^+2Fc^2^)/3'
_refine_ls_weighting_scheme calc
_refine_ls_wR_factor_gt 0.0766
_refine_ls_wR_factor_ref 0.0892
_reflns_number_gt 1540
_reflns_number_total 2377
_reflns_threshold_expression >2sigma(I)
_cod_data_source_file 1267-3656.cff
_cod_data_source_block global
_cod_depositor_comments
;
The following automatic conversions were performed:

'_symmetry_cell_setting' value 'Monoclinic' changed to 'monoclinic'
according to /home/saulius/struct/CIF-dictionaries/cif_core.dic
dictionary named 'cif_core.dic' version 2.4.1 from 2010-06-29.

Automatic conversion script
Id: cif_fix_values 1891 2012-01-12 08:04:46Z andrius 
;
_cod_original_sg_symbol_H-M P2(1)/c
_cod_database_code 8103320

loop_
_symmetry_equiv_pos_as_xyz
'x, y, z'
'-x, y+1/2, -z+1/2'
'-x, -y, -z'
'x, -y-1/2, z-1/2'

loop_
_atom_site_label
_atom_site_type_symbol
_atom_site_fract_x
_atom_site_fract_y
_atom_site_fract_z
_atom_site_U_iso_or_equiv
_atom_site_adp_type
_atom_site_occupancy
_atom_site_symmetry_multiplicity
_atom_site_calc_flag
_atom_site_refinement_flags
Br1 Br 0.26889(2) 0.34615(3) 0.18552(8) 0.0626(2) Uani 1 1 d .
N1 N 0.99578(18) 0.4340(2) 0.8006(5) 0.0396(8) Uani 1 1 d .
N2 N 0.67539(17) 0.36429(19) 0.0913(5) 0.0331(7) Uani 1 1 d .
O1 O 1.07630(15) 0.43292(18) 0.9251(4) 0.0543(8) Uani 1 1 d .
H1 H 1.0734 0.4627 1.0381 0.082 Uiso 1 1 calc R
O2 O 0.58408(16) 0.40767(19) -0.2732(4) 0.0488(7) Uani 1 1 d .
H2 H 0.6275 0.3938 -0.1941 0.073 Uiso 1 1 calc R
C1 C 1.0741(2) 0.3412(3) 0.5477(7) 0.0506(11) Uani 1 1 d .
H1A H 1.0891 0.3731 0.4199 0.076 Uiso 1 1 calc R
H1B H 1.0621 0.2751 0.5151 0.076 Uiso 1 1 calc R
H1C H 1.1207 0.3457 0.6604 0.076 Uiso 1 1 calc R
C2 C 0.9965(2) 0.3877(2) 0.6219(6) 0.0333(9) Uani 1 1 d .
C3 C 0.9124(2) 0.3820(2) 0.4834(6) 0.0300(9) Uani 1 1 d .
C4 C 0.8374(2) 0.4140(2) 0.5615(6) 0.0336(9) Uani 1 1 d .
H4 H 0.8400 0.4403 0.7000 0.040 Uiso 1 1 calc R
C5 C 0.7593(2) 0.4076(3) 0.4370(6) 0.0350(9) Uani 1 1 d .
H5 H 0.7101 0.4294 0.4924 0.042 Uiso 1 1 calc R
C6 C 0.7540(2) 0.3687(2) 0.2290(6) 0.0296(9) Uani 1 1 d .
C7 C 0.8282(2) 0.3380(2) 0.1481(6) 0.0353(9) Uani 1 1 d .
H7 H 0.8257 0.3133 0.0081 0.042 Uiso 1 1 calc R
C8 C 0.9060(2) 0.3438(2) 0.2753(6) 0.0325(8) Uani 1 1 d .
H8 H 0.9552 0.3218 0.2201 0.039 Uiso 1 1 calc R
C9 C 0.6057(2) 0.3475(2) 0.1749(6) 0.0332(9) Uani 1 1 d .
H9 H 0.6082 0.3281 0.3190 0.040 Uiso 1 1 calc R
C10 C 0.5224(2) 0.3583(2) 0.0486(6) 0.0298(8) Uani 1 1 d .
C11 C 0.5146(2) 0.3916(2) -0.1669(6) 0.0340(9) Uani 1 1 d .
C12 C 0.4339(2) 0.4100(3) -0.2730(6) 0.0396(10) Uani 1 1 d .
H12 H 0.4288 0.4331 -0.4146 0.048 Uiso 1 1 calc R
C13 C 0.3611(2) 0.3945(3) -0.1703(7) 0.0431(10) Uani 1 1 d .
H13 H 0.3074 0.4064 -0.2434 0.052 Uiso 1 1 calc R
C14 C 0.3685(2) 0.3613(3) 0.0414(6) 0.0368(9) Uani 1 1 d .
C15 C 0.4480(2) 0.3429(2) 0.1501(6) 0.0354(9) Uani 1 1 d .
H15 H 0.4522 0.3200 0.2918 0.042 Uiso 1 1 calc R

loop_
_atom_site_aniso_label
_atom_site_aniso_U_11
_atom_site_aniso_U_22
_atom_site_aniso_U_33
_atom_site_aniso_U_23
_atom_site_aniso_U_13
_atom_site_aniso_U_12
Br1 0.0298(2) 0.0821(4) 0.0770(4) 0.0030(3) 0.0113(2) 0.0035(2)
N1 0.0279(16) 0.045(2) 0.043(2) 0.0011(17) -0.0102(15) -0.0017(14)
N2 0.0276(16) 0.0377(19) 0.0335(19) -0.0030(14) 0.0007(14) -0.0015(13)
O1 0.0375(15) 0.0639(19) 0.0562(19) -0.0046(15) -0.0204(14) 0.0020(13)
O2 0.0396(16) 0.074(2) 0.0330(16) 0.0059(15) 0.0048(13) -0.0028(14)
C1 0.029(2) 0.061(3) 0.062(3) -0.004(2) 0.0016(19) 0.0064(19)
C2 0.029(2) 0.031(2) 0.040(3) 0.0049(19) 0.0034(17) -0.0026(16)
C3 0.0278(19) 0.0275(19) 0.035(2) 0.0042(17) 0.0039(16) 0.0002(15)
C4 0.033(2) 0.042(2) 0.027(2) -0.0057(18) 0.0053(16) -0.0015(17)
C5 0.0272(19) 0.044(2) 0.034(2) -0.0027(19) 0.0063(17) 0.0040(16)
C6 0.0265(18) 0.032(2) 0.030(2) 0.0024(17) 0.0044(15) -0.0020(15)
C7 0.035(2) 0.040(2) 0.031(2) -0.0035(18) 0.0068(16) -0.0031(18)
C8 0.0289(18) 0.038(2) 0.032(2) -0.0020(19) 0.0112(16) 0.0019(17)
C9 0.036(2) 0.034(2) 0.029(2) 0.0001(18) -0.0015(16) -0.0011(17)
C10 0.0310(18) 0.029(2) 0.028(2) -0.0025(17) -0.0001(15) -0.0009(15)
C11 0.038(2) 0.036(2) 0.029(2) -0.0017(18) 0.0056(17) 0.0018(17)
C12 0.043(2) 0.037(2) 0.036(2) 0.0001(18) -0.0065(19) 0.0033(18)
C13 0.033(2) 0.038(2) 0.055(3) 0.000(2) -0.011(2) 0.0053(18)
C14 0.0275(19) 0.040(2) 0.043(3) -0.0025(19) 0.0029(17) 0.0016(16)
C15 0.034(2) 0.041(2) 0.032(2) 0.0008(19) 0.0034(16) -0.0006(17)

loop_
_atom_type_symbol
_atom_type_description
_atom_type_scat_dispersion_real
_atom_type_scat_dispersion_imag
_atom_type_scat_source
C C 0.0033 0.0016 'International Tables Vol C Tables 4.2.6.8 and 6.1.1.4'
H H 0.0000 0.0000 'International Tables Vol C Tables 4.2.6.8 and 6.1.1.4'
N N 0.0061 0.0033 'International Tables Vol C Tables 4.2.6.8 and 6.1.1.4'
O O 0.0106 0.0060 'International Tables Vol C Tables 4.2.6.8 and 6.1.1.4'
Br Br -0.2901 2.4595 'International Tables Vol C Tables 4.2.6.8 and 6.1.1.4'

loop_
_geom_angle_atom_site_label_1
_geom_angle_atom_site_label_2
_geom_angle_atom_site_label_3
_geom_angle
C2 N1 O1 112.1(3)
C9 N2 C6 119.3(3)
N1 O1 H1 109.5
C11 O2 H2 109.5
C2 C1 H1A 109.5
C2 C1 H1B 109.5
H1A C1 H1B 109.5
C2 C1 H1C 109.5
H1A C1 H1C 109.5
H1B C1 H1C 109.5
N1 C2 C1 124.4(3)
N1 C2 C3 115.6(3)
C1 C2 C3 119.9(3)
C8 C3 C4 117.7(3)
C8 C3 C2 121.6(3)
C4 C3 C2 120.7(3)
C5 C4 C3 121.3(3)
C5 C4 H4 119.4
C3 C4 H4 119.4
C4 C5 C6 120.3(3)
C4 C5 H5 119.9
C6 C5 H5 119.9
C7 C6 C5 119.0(3)
C7 C6 N2 118.6(3)
C5 C6 N2 122.3(3)
C6 C7 C8 120.2(3)
C6 C7 H7 119.9
C8 C7 H7 119.9
C7 C8 C3 121.5(3)
C7 C8 H8 119.3
C3 C8 H8 119.3
N2 C9 C10 121.4(3)
N2 C9 H9 119.3
C10 C9 H9 119.3
C15 C10 C11 118.9(3)
C15 C10 C9 119.2(3)
C11 C10 C9 121.7(3)
O2 C11 C12 118.8(3)
O2 C11 C10 121.6(3)
C12 C11 C10 119.6(3)
C13 C12 C11 120.8(4)
C13 C12 H12 119.6
C11 C12 H12 119.6
C12 C13 C14 119.8(3)
C12 C13 H13 120.1
C14 C13 H13 120.1
C15 C14 C13 120.4(3)
C15 C14 Br1 120.0(3)
C13 C14 Br1 119.6(3)
C14 C15 C10 120.5(3)
C14 C15 H15 119.7
C10 C15 H15 119.7

loop_
_geom_bond_atom_site_label_1
_geom_bond_atom_site_label_2
_geom_bond_distance
Br1 C14 1.895(4)
N1 C2 1.284(5)
N1 O1 1.411(3)
N2 C9 1.283(4)
N2 C6 1.426(4)
O1 H1 0.8200
O2 C11 1.353(4)
O2 H2 0.8200
C1 C2 1.496(5)
C1 H1A 0.9600
C1 H1B 0.9600
C1 H1C 0.9600
C2 C3 1.500(5)
C3 C8 1.388(5)
C3 C4 1.395(5)
C4 C5 1.382(4)
C4 H4 0.9300
C5 C6 1.393(5)
C5 H5 0.9300
C6 C7 1.386(5)
C7 C8 1.387(4)
C7 H7 0.9300
C8 H8 0.9300
C9 C10 1.460(4)
C9 H9 0.9300
C10 C15 1.402(5)
C10 C11 1.407(5)
C11 C12 1.390(5)
C12 C13 1.384(5)
C12 H12 0.9300
C13 C14 1.385(5)
C13 H13 0.9300
C14 C15 1.379(5)
C15 H15 0.9300

loop_
_geom_torsion_atom_site_label_1
_geom_torsion_atom_site_label_2
_geom_torsion_atom_site_label_3
_geom_torsion_atom_site_label_4
_geom_torsion
O1 N1 C2 C1 -2.5(5)
O1 N1 C2 C3 177.7(3)
N1 C2 C3 C8 172.4(3)
C1 C2 C3 C8 -7.4(5)
N1 C2 C3 C4 -8.4(5)
C1 C2 C3 C4 171.8(3)
C8 C3 C4 C5 0.4(5)
C2 C3 C4 C5 -178.9(3)
C3 C4 C5 C6 -0.1(5)
C4 C5 C6 C7 -0.9(5)
C4 C5 C6 N2 -177.3(3)
C9 N2 C6 C7 147.1(3)
C9 N2 C6 C5 -36.4(5)
C5 C6 C7 C8 1.6(5)
N2 C6 C7 C8 178.1(3)
C6 C7 C8 C3 -1.3(5)
C4 C3 C8 C7 0.2(5)
C2 C3 C8 C7 179.5(3)
C6 N2 C9 C10 169.4(3)
N2 C9 C10 C15 -177.4(3)
N2 C9 C10 C11 -2.9(5)
C15 C10 C11 O2 -180.0(3)
C9 C10 C11 O2 5.6(5)
C15 C10 C11 C12 1.1(5)
C9 C10 C11 C12 -173.4(3)
O2 C11 C12 C13 180.0(3)
C10 C11 C12 C13 -1.1(5)
C11 C12 C13 C14 0.8(6)
C12 C13 C14 C15 -0.5(6)
C12 C13 C14 Br1 177.0(3)
C13 C14 C15 C10 0.6(5)
Br1 C14 C15 C10 -176.9(3)
C11 C10 C15 C14 -0.9(5)
C9 C10 C15 C14 173.7(3)
